data_4309104
loop_
_publ_author_name
'Louise Natrajan'
'Jacques P\'ecaut'
'Marinella Mazzanti'
'Colette LeBrun'

_publ_section_title
;
Controlled Hydrolysis of Lanthanide Complexes of the N-Donor Tripod
Tris(2-pyridylmethyl)amine versus Bisligand Complex Formation
;
_journal_name_full 'Inorganic Chemistry'
_journal_page_first 4756
_journal_page_last 4765
_journal_paper_doi 10.1021/ic0502224
_journal_volume 44
_journal_year 2005
_chemical_formula_sum 'C42 H45 I3 La N11'
_chemical_formula_weight 1223.50
_chemical_name_systematic
; 
 ? 
;
_space_group_IT_number 19
_symmetry_cell_setting orthorhombic
_symmetry_space_group_name_Hall 'P 2ac 2ab'
_symmetry_space_group_name_H-M 'P 21 21 21'
_atom_sites_solution_hydrogens geom
_atom_sites_solution_primary direct
_atom_sites_solution_secondary difmap
_audit_creation_method SHELXL-97
_cell_angle_alpha 90.00
_cell_angle_beta 90.00
_cell_angle_gamma 90.00
_cell_formula_units_Z 4
_cell_length_a 12.041(2)
_cell_length_b 18.151(4)
_cell_length_c 22.217(4)
_cell_measurement_temperature 223(2)
_cell_volume 4855.7(16)
_computing_cell_refinement 'Bruker SMART'
_computing_data_collection 'Bruker SMART'
_computing_data_reduction 'Bruker SAINT'
_computing_molecular_graphics 'Bruker SHELXTL'
_computing_publication_material 'Bruker SHELXTL'
_computing_structure_refinement 'SHELXL-97 (Sheldrick, 1997)'
_computing_structure_solution 'SHELXS-97 (Sheldrick, 1990)'
_diffrn_ambient_temperature 223(2)
_diffrn_measured_fraction_theta_full 0.885
_diffrn_measured_fraction_theta_max 0.885
_diffrn_measurement_device_type 'CCD area detector'
_diffrn_measurement_method 'phi and omega scans'
_diffrn_radiation_monochromator graphite
_diffrn_radiation_source 'fine-focus sealed tube'
_diffrn_radiation_type MoK\a
_diffrn_radiation_wavelength 0.71073
_diffrn_reflns_av_R_equivalents 0.0394
_diffrn_reflns_av_sigmaI/netI 0.0809
_diffrn_reflns_limit_h_max 16
_diffrn_reflns_limit_h_min -13
_diffrn_reflns_limit_k_max 24
_diffrn_reflns_limit_k_min -11
_diffrn_reflns_limit_l_max 30
_diffrn_reflns_limit_l_min -11
_diffrn_reflns_number 18285
_diffrn_reflns_theta_full 29.44
_diffrn_reflns_theta_max 29.44
_diffrn_reflns_theta_min 1.92
_exptl_absorpt_coefficient_mu 2.827
_exptl_absorpt_correction_type none
_exptl_crystal_density_diffrn 1.674
_exptl_crystal_density_meas 0
_exptl_crystal_density_method 'not measured'
_exptl_crystal_F_000 2360
_exptl_crystal_size_max 0.50
_exptl_crystal_size_mid 0.50
_exptl_crystal_size_min 0.20
_refine_diff_density_max 4.261
_refine_diff_density_min -1.248
_refine_diff_density_rms 0.201
_refine_ls_abs_structure_details 'Flack H D (1983), Acta Cryst. A39, 876-881'
_refine_ls_abs_structure_Flack 0.01(3)
_refine_ls_extinction_method none
_refine_ls_goodness_of_fit_ref 1.052
_refine_ls_hydrogen_treatment mixed
_refine_ls_matrix_type full
_refine_ls_number_parameters 517
_refine_ls_number_reflns 11376
_refine_ls_number_restraints 0
_refine_ls_restrained_S_all 1.052
_refine_ls_R_factor_all 0.0809
_refine_ls_R_factor_gt 0.0638
_refine_ls_shift/su_max 0.002
_refine_ls_shift/su_mean 0.000
_refine_ls_structure_factor_coef Fsqd
_refine_ls_weighting_details 'calc w=1/[\s^2^(Fo^2^)+(0.0863P)^2^+0.4030P] where P=(Fo^2^+2Fc^2^)/3'
_refine_ls_weighting_scheme calc
_refine_ls_wR_factor_gt 0.1466
_refine_ls_wR_factor_ref 0.1544
_reflns_number_gt 9263
_reflns_number_total 11376
_reflns_threshold_expression >2sigma(I)
_cod_data_source_file ic0502224si20050211_013138_2.cif
_cod_data_source_block struc_La(tpa)2I3,2
_cod_depositor_comments
;
The following automatic conversions were performed:
'_symmetry_cell_setting' value 'Orthorhombic' changed to 'orthorhombic'
according to '/home/saulius/struct/CIF-dictionaries/cif_core.dic'
dictionary named 'cif_core.dic' version 2.4.1 from 2010-06-29.

Automatic conversion script
Id: cif_fix_enum 1527 2010-12-29 10:47:43Z saulius 
;
_cod_original_cell_volume 4855.7(17)
_cod_database_code 4309104

loop_
_symmetry_equiv_pos_as_xyz
'x, y, z'
'-x+1/2, -y, z+1/2'
'-x, y+1/2, -z+1/2'
'x+1/2, -y+1/2, -z'

loop_
_atom_site_label
_atom_site_type_symbol
_atom_site_fract_x
_atom_site_fract_y
_atom_site_fract_z
_atom_site_U_iso_or_equiv
_atom_site_adp_type
_atom_site_occupancy
_atom_site_symmetry_multiplicity
_atom_site_calc_flag
_atom_site_refinement_flags
_atom_site_disorder_assembly
_atom_site_disorder_group
La La 0.74513(4) 0.12935(2) 0.25964(2) 0.02275(12) Uani 1 1 d . . .
I1 I 0.61117(5) 0.70921(4) 0.09250(3) 0.03506(16) Uani 1 1 d . . .
I2 I 0.14810(6) 0.35139(3) 0.12574(3) 0.03757(17) Uani 1 1 d . . .
I3 I 0.65133(7) 0.38402(5) 0.10155(4) 0.0575(2) Uani 1 1 d . . .
N4 N 0.5872(6) 0.0276(4) 0.2828(3) 0.0249(16) Uani 1 1 d . . .
N1 N 0.7783(6) -0.0053(4) 0.2172(4) 0.0297(18) Uani 1 1 d . . .
N2 N 0.5401(7) 0.1631(5) 0.2271(4) 0.035(2) Uani 1 1 d . . .
N3 N 0.7078(7) 0.1015(5) 0.3740(4) 0.037(2) Uani 1 1 d . . .
N24 N 0.9108(6) 0.2190(4) 0.2260(3) 0.0227(15) Uani 1 1 d . . .
N21 N 0.9436(7) 0.1022(4) 0.3067(4) 0.0345(19) Uani 1 1 d . . .
N22 N 0.7249(7) 0.2695(4) 0.2882(4) 0.0308(18) Uani 1 1 d . . .
N23 N 0.7815(8) 0.1412(5) 0.1423(4) 0.037(2) Uani 1 1 d . . .
C1 C 0.5813(8) -0.0266(5) 0.2335(5) 0.032(2) Uani 1 1 d . . .
H1A H 0.5409 -0.0048 0.1997 0.038 Uiso 1 1 calc R . .
H1B H 0.5390 -0.0695 0.2474 0.038 Uiso 1 1 calc R . .
C2 C 0.6914(9) -0.0516(5) 0.2123(4) 0.031(2) Uani 1 1 d . . .
C3 C 0.7071(9) -0.1200(5) 0.1838(5) 0.036(2) Uani 1 1 d . . .
H3 H 0.6467 -0.1527 0.1810 0.043 Uiso 1 1 calc R . .
C4 C 0.8069(8) -0.1404(6) 0.1602(5) 0.040(3) Uani 1 1 d . . .
H4 H 0.8149 -0.1853 0.1395 0.048 Uiso 1 1 calc R . .
C5 C 0.8967(9) -0.0931(6) 0.1677(5) 0.036(2) Uani 1 1 d . . .
H5 H 0.9675 -0.1059 0.1532 0.043 Uiso 1 1 calc R . .
C6 C 0.8792(10) -0.0267(6) 0.1970(5) 0.042(3) Uani 1 1 d . . .
H6 H 0.9401 0.0048 0.2030 0.051 Uiso 1 1 calc R . .
C7 C 0.4782(8) 0.0626(5) 0.2906(4) 0.028(2) Uani 1 1 d . . .
H7A H 0.4754 0.0859 0.3303 0.034 Uiso 1 1 calc R . .
H7B H 0.4206 0.0244 0.2894 0.034 Uiso 1 1 calc R . .
C8 C 0.4527(7) 0.1203(5) 0.2426(4) 0.0284(19) Uani 1 1 d . . .
C9 C 0.3496(8) 0.1318(6) 0.2196(5) 0.038(2) Uani 1 1 d . . .
H9 H 0.2917 0.0991 0.2293 0.046 Uiso 1 1 calc R . .
C10 C 0.3285(11) 0.1911(7) 0.1817(6) 0.055(3) Uani 1 1 d . . .
H10 H 0.2568 0.2007 0.1669 0.066 Uiso 1 1 calc R . .
C11 C 0.4180(11) 0.2353(7) 0.1668(6) 0.053(3) Uani 1 1 d . . .
H11 H 0.4084 0.2754 0.1405 0.064 Uiso 1 1 calc R . .
C12 C 0.5204(11) 0.2206(6) 0.1905(5) 0.046(3) Uani 1 1 d . . .
H12 H 0.5797 0.2522 0.1809 0.055 Uiso 1 1 calc R . .
C13 C 0.6177(9) -0.0104(5) 0.3399(5) 0.034(2) Uani 1 1 d . . .
H13A H 0.6792 -0.0444 0.3318 0.041 Uiso 1 1 calc R . .
H13B H 0.5542 -0.0398 0.3534 0.041 Uiso 1 1 calc R . .
C14 C 0.6514(8) 0.0409(5) 0.3899(5) 0.032(2) Uani 1 1 d . . .
C15 C 0.6273(12) 0.0229(7) 0.4489(5) 0.051(3) Uani 1 1 d . . .
H15 H 0.5869 -0.0199 0.4584 0.061 Uiso 1 1 calc R . .
C16 C 0.6639(14) 0.0689(7) 0.4926(5) 0.060(4) Uani 1 1 d . . .
H16 H 0.6476 0.0586 0.5331 0.072 Uiso 1 1 calc R . .
C17 C 0.7262(12) 0.1319(8) 0.4779(5) 0.056(3) Uani 1 1 d . . .
H17 H 0.7547 0.1634 0.5076 0.067 Uiso 1 1 calc R . .
C18 C 0.7426(9) 0.1447(6) 0.4189(5) 0.038(2) Uani 1 1 d . . .
H18 H 0.7819 0.1875 0.4084 0.046 Uiso 1 1 calc R . .
C21 C 0.9981(8) 0.2252(5) 0.2741(4) 0.0261(19) Uani 1 1 d . . .
H21A H 0.9716 0.2586 0.3057 0.031 Uiso 1 1 calc R . .
H21B H 1.0655 0.2466 0.2567 0.031 Uiso 1 1 calc R . .
C22 C 1.0263(8) 0.1519(5) 0.3019(4) 0.0269(19) Uani 1 1 d . . .
C23 C 1.1323(8) 0.1380(5) 0.3234(4) 0.032(2) Uani 1 1 d . . .
H23 H 1.1885 0.1736 0.3195 0.039 Uiso 1 1 calc R . .
C24 C 1.1541(9) 0.0713(6) 0.3505(5) 0.039(2) Uani 1 1 d . . .
H24 H 1.2257 0.0607 0.3650 0.047 Uiso 1 1 calc R . .
C25 C 1.0696(10) 0.0199(6) 0.3561(5) 0.044(3) Uani 1 1 d . . .
H25 H 1.0827 -0.0258 0.3747 0.053 Uiso 1 1 calc R . .
C26 C 0.9653(10) 0.0374(7) 0.3336(5) 0.045(3) Uani 1 1 d . . .
H26 H 0.9078 0.0027 0.3373 0.054 Uiso 1 1 calc R . .
C27 C 0.8663(8) 0.2944(5) 0.2123(4) 0.0277(19) Uani 1 1 d . . .
H27A H 0.9282 0.3290 0.2077 0.033 Uiso 1 1 calc R . .
H27B H 0.8252 0.2931 0.1742 0.033 Uiso 1 1 calc R . .
C28 C 0.7924(8) 0.3202(5) 0.2606(5) 0.0273(19) Uani 1 1 d . . .
C29 C 0.7825(9) 0.3944(5) 0.2742(5) 0.037(2) Uani 1 1 d . . .
H29 H 0.8270 0.4292 0.2542 0.044 Uiso 1 1 calc R . .
C30 C 0.7065(9) 0.4177(6) 0.3177(5) 0.040(3) Uani 1 1 d . . .
H30 H 0.7019 0.4676 0.3285 0.048 Uiso 1 1 calc R . .
C31 C 0.6381(9) 0.3660(6) 0.3445(5) 0.041(3) Uani 1 1 d . . .
H31 H 0.5842 0.3803 0.3728 0.049 Uiso 1 1 calc R . .
C32 C 0.6509(10) 0.2927(6) 0.3286(5) 0.041(2) Uani 1 1 d . . .
H32 H 0.6051 0.2575 0.3473 0.049 Uiso 1 1 calc R . .
C33 C 0.9657(8) 0.1868(5) 0.1715(4) 0.029(2) Uani 1 1 d . . .
H33A H 1.0063 0.1421 0.1830 0.035 Uiso 1 1 calc R . .
H33B H 1.0193 0.2222 0.1553 0.035 Uiso 1 1 calc R . .
C34 C 0.8817(8) 0.1681(5) 0.1241(5) 0.032(2) Uani 1 1 d . . .
C35 C 0.9097(11) 0.1743(6) 0.0624(5) 0.046(3) Uani 1 1 d . . .
H35 H 0.9790 0.1927 0.0501 0.055 Uiso 1 1 calc R . .
C36 C 0.8329(12) 0.1528(8) 0.0224(5) 0.055(3) Uani 1 1 d . . .
H36 H 0.8490 0.1568 -0.0189 0.066 Uiso 1 1 calc R . .
C37 C 0.7269(11) 0.1239(7) 0.0403(5) 0.054(3) Uani 1 1 d . . .
H37 H 0.6734 0.1087 0.0121 0.064 Uiso 1 1 calc R . .
C38 C 0.7091(10) 0.1200(7) 0.1006(5) 0.051(3) Uani 1 1 d . . .
H38 H 0.6407 0.1010 0.1137 0.061 Uiso 1 1 calc R . .
N101 N -0.0262(13) 0.2759(8) 0.4153(5) 0.071(4) Uani 1 1 d . . .
C101 C 0.0163(14) 0.2365(8) 0.4457(6) 0.058(4) Uani 1 1 d . . .
C102 C 0.0781(14) 0.1855(10) 0.4848(7) 0.080(5) Uani 1 1 d . . .
H10A H 0.1557 0.1851 0.4730 0.119 Uiso 1 1 calc R . .
H10B H 0.0476 0.1363 0.4808 0.119 Uiso 1 1 calc R . .
H10C H 0.0719 0.2015 0.5263 0.119 Uiso 1 1 calc R . .
N102 N 0.8976(14) 0.5399(8) 0.3814(8) 0.097(5) Uani 1 1 d . . .
C103 C 0.8689(14) 0.5025(9) 0.4222(8) 0.071(4) Uani 1 1 d . . .
N103 N 0.5540(14) 0.5275(11) 0.4181(8) 0.106(6) Uani 1 1 d . . .
C104 C 0.8363(14) 0.4569(8) 0.4722(8) 0.071(4) Uani 1 1 d . . .
H10D H 0.8826 0.4132 0.4733 0.107 Uiso 1 1 calc R . .
H10E H 0.7592 0.4425 0.4675 0.107 Uiso 1 1 calc R . .
H10F H 0.8450 0.4843 0.5094 0.107 Uiso 1 1 calc R . .
C105 C 0.5728(14) 0.5739(10) 0.4472(8) 0.074(5) Uani 1 1 d . . .
C106 C 0.5970(15) 0.6377(11) 0.4871(8) 0.093(6) Uani 1 1 d . . .
H10G H 0.6764 0.6411 0.4937 0.139 Uiso 1 1 calc R . .
H10H H 0.5596 0.6309 0.5254 0.139 Uiso 1 1 calc R . .
H10I H 0.5707 0.6826 0.4683 0.139 Uiso 1 1 calc R . .

loop_
_atom_site_aniso_label
_atom_site_aniso_U_11
_atom_site_aniso_U_22
_atom_site_aniso_U_33
_atom_site_aniso_U_23
_atom_site_aniso_U_13
_atom_site_aniso_U_12
La 0.0157(2) 0.0205(2) 0.0321(2) -0.00007(19) 0.0006(2) -0.0033(2)
I1 0.0285(3) 0.0366(3) 0.0400(4) 0.0019(3) -0.0027(3) 0.0011(3)
I2 0.0302(3) 0.0290(3) 0.0535(4) 0.0021(3) 0.0064(3) -0.0023(3)
I3 0.0444(5) 0.0563(5) 0.0719(6) 0.0211(4) 0.0131(4) 0.0133(4)
N4 0.018(4) 0.025(4) 0.032(4) -0.005(3) 0.000(3) -0.005(3)
N1 0.018(4) 0.031(4) 0.040(5) -0.004(3) 0.008(3) 0.004(3)
N2 0.024(4) 0.033(4) 0.047(5) 0.006(4) -0.007(4) 0.006(3)
N3 0.032(5) 0.048(5) 0.032(4) -0.001(4) -0.002(4) 0.010(4)
N24 0.016(4) 0.016(3) 0.037(4) -0.001(3) 0.004(3) 0.000(3)
N21 0.033(5) 0.028(4) 0.043(5) 0.010(4) -0.011(4) -0.007(3)
N22 0.026(5) 0.025(4) 0.042(5) -0.001(3) 0.006(3) 0.002(3)
N23 0.044(5) 0.033(4) 0.033(4) 0.005(3) -0.012(4) -0.003(4)
C1 0.023(5) 0.020(4) 0.052(6) -0.003(4) 0.003(4) -0.003(3)
C2 0.039(6) 0.024(4) 0.029(5) -0.002(4) -0.004(4) -0.007(4)
C3 0.037(6) 0.021(5) 0.050(6) -0.008(4) -0.004(5) -0.004(4)
C4 0.020(5) 0.034(6) 0.066(7) -0.011(5) 0.000(5) 0.004(4)
C5 0.032(6) 0.034(5) 0.041(6) -0.005(4) 0.011(5) 0.008(4)
C6 0.032(6) 0.037(6) 0.058(7) -0.004(5) 0.003(5) -0.005(5)
C7 0.023(5) 0.022(4) 0.039(5) 0.000(4) 0.003(4) 0.002(4)
C8 0.021(4) 0.025(4) 0.039(5) -0.004(4) -0.002(4) -0.003(3)
C9 0.017(4) 0.041(5) 0.057(6) 0.001(5) 0.005(4) 0.002(4)
C10 0.041(7) 0.063(8) 0.062(8) 0.012(6) -0.005(6) 0.022(6)
C11 0.041(7) 0.044(7) 0.074(9) 0.017(6) 0.004(6) 0.010(5)
C12 0.055(7) 0.023(5) 0.059(7) 0.005(5) -0.004(6) 0.007(5)
C13 0.025(5) 0.028(5) 0.048(6) 0.013(4) 0.014(5) -0.002(4)
C14 0.013(4) 0.039(5) 0.046(6) 0.005(4) 0.000(4) -0.002(4)
C15 0.068(9) 0.057(7) 0.027(5) 0.017(5) -0.007(6) 0.019(7)
C16 0.086(11) 0.061(8) 0.031(6) 0.008(6) -0.001(7) 0.009(8)
C17 0.057(9) 0.067(8) 0.044(7) -0.007(6) -0.014(6) 0.011(7)
C18 0.027(5) 0.041(5) 0.046(6) -0.002(4) -0.007(5) 0.001(5)
C21 0.021(4) 0.022(4) 0.035(5) -0.007(4) 0.000(4) -0.011(3)
C22 0.023(5) 0.026(4) 0.031(5) -0.009(4) -0.004(4) 0.000(4)
C23 0.030(5) 0.026(5) 0.041(5) -0.004(4) -0.008(4) 0.001(4)
C24 0.027(5) 0.048(6) 0.043(6) -0.004(5) -0.008(5) 0.009(5)
C25 0.053(7) 0.030(5) 0.050(7) 0.010(5) -0.003(5) -0.001(5)
C26 0.036(6) 0.048(6) 0.051(7) 0.013(5) -0.006(5) -0.007(5)
C27 0.019(5) 0.027(4) 0.037(5) 0.006(4) 0.001(4) -0.004(4)
C28 0.021(4) 0.025(4) 0.036(5) -0.003(4) -0.004(4) 0.001(3)
C29 0.038(6) 0.021(4) 0.051(6) 0.004(4) -0.002(5) 0.000(4)
C30 0.034(6) 0.026(5) 0.058(7) -0.008(5) 0.000(5) 0.005(4)
C31 0.039(6) 0.046(6) 0.037(5) 0.004(5) 0.010(5) 0.023(5)
C32 0.036(6) 0.031(5) 0.056(7) 0.006(5) 0.012(5) 0.004(5)
C33 0.025(5) 0.026(5) 0.036(5) 0.005(4) 0.008(4) -0.002(4)
C34 0.026(5) 0.026(4) 0.043(6) -0.002(4) -0.001(4) 0.007(4)
C35 0.054(8) 0.040(6) 0.042(6) 0.000(5) 0.002(6) 0.003(5)
C36 0.069(10) 0.062(8) 0.033(6) 0.009(6) -0.005(6) 0.006(7)
C37 0.061(9) 0.056(7) 0.044(7) -0.008(6) -0.023(6) -0.009(7)
C38 0.028(6) 0.070(8) 0.053(7) -0.013(6) -0.015(5) -0.007(5)
N101 0.094(10) 0.075(9) 0.045(7) -0.009(6) 0.020(7) -0.027(8)
C101 0.074(10) 0.061(8) 0.038(7) 0.003(6) 0.016(7) -0.003(8)
C102 0.064(11) 0.114(14) 0.060(9) -0.014(9) 0.032(8) -0.005(10)
N102 0.108(13) 0.065(8) 0.117(12) 0.010(9) 0.026(10) -0.032(9)
C103 0.060(10) 0.064(9) 0.090(12) -0.024(9) -0.009(8) -0.010(8)
N103 0.079(11) 0.113(14) 0.126(15) -0.048(11) -0.004(10) 0.014(10)
C104 0.059(10) 0.049(7) 0.106(12) -0.005(8) -0.006(9) -0.010(7)
C105 0.061(10) 0.079(11) 0.082(11) -0.005(9) -0.019(9) 0.022(9)
C106 0.061(11) 0.132(17) 0.086(11) -0.023(12) -0.027(9) 0.024(11)

loop_
_atom_type_symbol
_atom_type_description
_atom_type_scat_dispersion_real
_atom_type_scat_dispersion_imag
_atom_type_scat_source
C C 0.0033 0.0016 'International Tables Vol C Tables 4.2.6.8 and 6.1.1.4'
H H 0.0000 0.0000 'International Tables Vol C Tables 4.2.6.8 and 6.1.1.4'
N N 0.0061 0.0033 'International Tables Vol C Tables 4.2.6.8 and 6.1.1.4'
I I -0.4742 1.8119 'International Tables Vol C Tables 4.2.6.8 and 6.1.1.4'
La La -0.2871 2.4523 'International Tables Vol C Tables 4.2.6.8 and 6.1.1.4'

loop_
_geom_angle_atom_site_label_1
_geom_angle_atom_site_label_2
_geom_angle_atom_site_label_3
_geom_angle
_geom_angle_site_symmetry_1
_geom_angle_site_symmetry_3
_geom_angle_publ_flag
N3 La N22 86.4(3) . . ?
N3 La N2 98.6(3) . . ?
N22 La N2 75.9(3) . . ?
N3 La N1 101.1(3) . . ?
N22 La N1 172.2(3) . . ?
N2 La N1 104.9(3) . . ?
N3 La N23 173.6(3) . . ?
N22 La N23 100.0(3) . . ?
N2 La N23 82.3(3) . . ?
N1 La N23 72.6(3) . . ?
N3 La N21 74.8(3) . . ?
N22 La N21 99.6(3) . . ?
N2 La N21 172.4(3) . . ?
N1 La N21 80.4(3) . . ?
N23 La N21 104.7(3) . . ?
N3 La N24 120.9(3) . . ?
N22 La N24 63.2(2) . . ?
N2 La N24 118.6(2) . . ?
N1 La N24 110.4(2) . . ?
N23 La N24 63.5(2) . . ?
N21 La N24 63.4(2) . . ?
N3 La N4 64.2(3) . . ?
N22 La N4 123.3(2) . . ?
N2 La N4 63.4(2) . . ?
N1 La N4 62.8(2) . . ?
N23 La N4 111.0(2) . . ?
N21 La N4 115.6(2) . . ?
N24 La N4 172.9(2) . . ?
C7 N4 C1 109.5(7) . . ?
C7 N4 C13 108.6(7) . . ?
C1 N4 C13 109.5(7) . . ?
C7 N4 La 110.9(5) . . ?
C1 N4 La 110.5(5) . . ?
C13 N4 La 107.8(5) . . ?
C2 N1 C6 119.5(8) . . ?
C2 N1 La 119.1(6) . . ?
C6 N1 La 121.2(7) . . ?
C12 N2 C8 117.6(9) . . ?
C12 N2 La 120.7(8) . . ?
C8 N2 La 121.6(6) . . ?
C18 N3 C14 116.3(9) . . ?
C18 N3 La 123.7(7) . . ?
C14 N3 La 119.9(7) . . ?
C33 N24 C27 110.4(7) . . ?
C33 N24 C21 107.1(7) . . ?
C27 N24 C21 109.0(7) . . ?
C33 N24 La 108.5(5) . . ?
C27 N24 La 110.2(5) . . ?
C21 N24 La 111.6(5) . . ?
C26 N21 C22 118.5(9) . . ?
C26 N21 La 120.8(7) . . ?
C22 N21 La 120.7(6) . . ?
C32 N22 C28 119.1(8) . . ?
C32 N22 La 121.9(7) . . ?
C28 N22 La 119.0(6) . . ?
C38 N23 C34 118.6(10) . . ?
C38 N23 La 123.6(8) . . ?
C34 N23 La 117.8(6) . . ?
N4 C1 C2 113.5(8) . . ?
N1 C2 C3 118.9(10) . . ?
N1 C2 C1 118.7(8) . . ?
C3 C2 C1 122.3(9) . . ?
C4 C3 C2 122.1(10) . . ?
C3 C4 C5 118.2(9) . . ?
C6 C5 C4 118.4(10) . . ?
N1 C6 C5 122.8(10) . . ?
N4 C7 C8 113.2(8) . . ?
N2 C8 C9 121.8(9) . . ?
N2 C8 C7 114.6(8) . . ?
C9 C8 C7 123.5(9) . . ?
C8 C9 C10 120.9(10) . . ?
C11 C10 C9 116.9(11) . . ?
C12 C11 C10 119.7(11) . . ?
N2 C12 C11 123.0(12) . . ?
N4 C13 C14 114.0(8) . . ?
N3 C14 C15 123.4(10) . . ?
N3 C14 C13 116.8(8) . . ?
C15 C14 C13 119.8(9) . . ?
C16 C15 C14 117.8(12) . . ?
C15 C16 C17 120.5(12) . . ?
C18 C17 C16 116.5(12) . . ?
N3 C18 C17 125.5(11) . . ?
N24 C21 C22 112.6(7) . . ?
N21 C22 C23 122.1(9) . . ?
N21 C22 C21 117.2(8) . . ?
C23 C22 C21 120.7(8) . . ?
C24 C23 C22 119.1(10) . . ?
C23 C24 C25 119.4(10) . . ?
C24 C25 C26 118.5(10) . . ?
N21 C26 C25 122.4(11) . . ?
C28 C27 N24 110.9(7) . . ?
N22 C28 C29 120.2(9) . . ?
N22 C28 C27 118.1(8) . . ?
C29 C28 C27 121.4(9) . . ?
C28 C29 C30 120.1(10) . . ?
C31 C30 C29 118.9(9) . . ?
C30 C31 C32 118.4(10) . . ?
N22 C32 C31 123.3(10) . . ?
N24 C33 C34 111.0(8) . . ?
N23 C34 C35 121.7(10) . . ?
N23 C34 C33 118.0(9) . . ?
C35 C34 C33 120.2(10) . . ?
C36 C35 C34 117.0(12) . . ?
C35 C36 C37 122.4(11) . . ?
C38 C37 C36 115.6(11) . . ?
N23 C38 C37 124.7(12) . . ?
N101 C101 C102 177.1(17) . . ?
N102 C103 C104 178.8(19) . . ?
N103 C105 C106 179(2) . . ?

loop_
_geom_bond_atom_site_label_1
_geom_bond_atom_site_label_2
_geom_bond_distance
_geom_bond_site_symmetry_2
_geom_bond_publ_flag
La N3 2.629(9) . ?
La N22 2.634(8) . ?
La N2 2.644(8) . ?
La N1 2.651(8) . ?
La N23 2.653(8) . ?
La N21 2.654(9) . ?
La N24 2.680(7) . ?
La N4 2.700(7) . ?
N4 C7 1.467(12) . ?
N4 C1 1.473(12) . ?
N4 C13 1.491(12) . ?
N1 C2 1.345(12) . ?
N1 C6 1.352(13) . ?
N2 C12 1.344(13) . ?
N2 C8 1.353(12) . ?
N3 C18 1.336(13) . ?
N3 C14 1.340(13) . ?
N24 C33 1.498(12) . ?
N24 C27 1.502(11) . ?
N24 C21 1.504(12) . ?
N21 C26 1.346(14) . ?
N21 C22 1.348(12) . ?
N22 C32 1.333(13) . ?
N22 C28 1.372(12) . ?
N23 C38 1.329(13) . ?
N23 C34 1.363(13) . ?
C1 C2 1.478(14) . ?
C2 C3 1.407(13) . ?
C3 C4 1.362(15) . ?
C4 C5 1.391(15) . ?
C5 C6 1.386(14) . ?
C7 C8 1.526(13) . ?
C8 C9 1.360(13) . ?
C9 C10 1.389(16) . ?
C10 C11 1.384(18) . ?
C11 C12 1.368(18) . ?
C13 C14 1.506(15) . ?
C14 C15 1.383(15) . ?
C15 C16 1.355(18) . ?
C16 C17 1.406(19) . ?
C17 C18 1.345(16) . ?
C21 C22 1.505(13) . ?
C22 C23 1.385(13) . ?
C23 C24 1.379(14) . ?
C24 C25 1.386(16) . ?
C25 C26 1.389(17) . ?
C27 C28 1.472(13) . ?
C28 C29 1.385(13) . ?
C29 C30 1.395(15) . ?
C30 C31 1.383(16) . ?
C31 C32 1.385(15) . ?
C33 C34 1.499(14) . ?
C34 C35 1.416(16) . ?
C35 C36 1.341(18) . ?
C36 C37 1.436(19) . ?
C37 C38 1.358(18) . ?
N101 C101 1.109(19) . ?
C101 C102 1.47(2) . ?
N102 C103 1.18(2) . ?
C103 C104 1.44(2) . ?
N103 C105 1.08(2) . ?
C105 C106 1.49(2) . ?
